data_1510587
loop_
_publ_author_name
'Puselj, M.'
'Schubert, K.'

_publ_section_title
;
 Kristallstrukturen von Au9 In4 (h) und Au7 In3
;
_journal_name_full 'Journal of the Less-Common Metals'
_journal_page_first 33
_journal_page_last 44
_journal_paper_doi 10.1016/0022-5088(75)90091-0
_journal_volume 41
_journal_year 1975
_chemical_formula_sum 'Au7 In3'
_space_group_IT_number 147
_symmetry_space_group_name_Hall '-P 3'
_symmetry_space_group_name_H-M 'P -3'
_cell_angle_alpha 90
_cell_angle_beta 90
_cell_angle_gamma 120
_cell_formula_units_Z 6
_cell_length_a 12.215
_cell_length_b 12.215
_cell_length_c 8.509
_cell_volume 1099.502
_citation_journal_id_ASTM JCOMAH
_cod_data_source_file gold_694.cif
_cod_data_source_block Au7In3
_cod_database_code 1510587

loop_
_symmetry_equiv_pos_as_xyz
x,y,z
-y,x-y,z
-x+y,-x,z
-x,-y,-z
y,-x+y,-z
x-y,x,-z

loop_
_atom_site_label
_atom_site_type_symbol
_atom_site_fract_x
_atom_site_fract_y
_atom_site_fract_z
_atom_site_occupancy
_atom_site_U_iso_or_equiv
In1 In 0.186 0.022 0.754 1 0.0
Au6 Au 0.642 0.555 0.629 1 0.0
Au2 Au 0.233 0.013 0.425 1 0.0
In3 In 0.642 0.502 0.956 1 0.0
Au3 Au 0.435 0.296 0.794 1 0.0
Au9 Au 0 0 0 1 0.0
Au7 Au 0.6667 0.3333 0.175 1 0.0
Au1 Au 0.244 0.037 0.083 1 0.0
Au8 Au 0.6667 0.3333 0.688 1 0.0
Au10 Au 0 0 0.5 1 0.0
Au5 Au 0.637 0.529 0.294 1 0.0
In2 In 0.473 0.306 0.457 1 0.0
Au4 Au 0.422 0.314 0.126 1 0.0
